data_1543892
loop_
_publ_author_name
'Wu, Qian'
'Chen, Ying'
'Yan, Dingyuan'
'Zhang, Muyue'
'Lu, Yi'
'Sun, Wei-Yin'
'Zhao, Jing'

_publ_section_title
;
 Unified synthesis of mono/bis-arylated phenols via Rh(III)-catalyzed
 dehydrogenative coupling.
;
_journal_issue 1
_journal_name_full 'Chemical science'
_journal_page_first 169
_journal_page_last 173
_journal_paper_doi 10.1039/c6sc03169b
_journal_volume 8
_journal_year 2017
_chemical_formula_sum 'C20 H12 N2 O S2'
_chemical_formula_weight 360.44
_chemical_name_systematic
;
 ?
;
_space_group_crystal_system orthorhombic
_space_group_IT_number 61
_space_group_name_Hall '-P 2ac 2ab'
_space_group_name_H-M_alt 'P b c a'
_symmetry_space_group_name_Hall '-P 2ac 2ab'
_symmetry_space_group_name_H-M 'P b c a'
_atom_sites_solution_hydrogens geom
_audit_creation_method SHELXL-2014
_audit_update_record
;
2015-09-23 deposited with the CCDC.
2016-08-02 downloaded from the CCDC.
;
_cell_angle_alpha 90
_cell_angle_beta 90
_cell_angle_gamma 90
_cell_formula_units_Z 8
_cell_length_a 7.38990(10)
_cell_length_b 13.5531(2)
_cell_length_c 32.123(2)
_cell_measurement_reflns_used 11673
_cell_measurement_temperature 293(2)
_cell_measurement_theta_max 68.20
_cell_measurement_theta_min 6.50
_cell_volume 3217.3(2)
_computing_cell_refinement 'CrystalClear-SM Auto 2.0 r4'
_computing_data_collection 'CrystalClear-SM 2.0 r4 (Rigaku, 2009)'
_computing_data_reduction 'CrystalClear-SM Auto 2.0 r4'
_computing_molecular_graphics 'CrystalStructure 4.0'
_computing_publication_material 'CrystalStructure 4.0 (Rigaku, 2009)'
_computing_structure_refinement 'SHELXL-2014 (Sheldrick, 2014)'
_computing_structure_solution 'SHELXS97 (Sheldrick, 1997)'
_diffrn_ambient_temperature 293(2)
_diffrn_measured_fraction_theta_full 0.992
_diffrn_measured_fraction_theta_max 0.984
_diffrn_measurement_device_type 'Rigaku Saturn944+ CCD'
_diffrn_measurement_method \w
_diffrn_radiation_type CuK\a
_diffrn_radiation_wavelength 1.54187
_diffrn_reflns_av_R_equivalents 0.1139
_diffrn_reflns_av_unetI/netI 0.0721
_diffrn_reflns_Laue_measured_fraction_full 0.992
_diffrn_reflns_Laue_measured_fraction_max 0.984
_diffrn_reflns_limit_h_max 8
_diffrn_reflns_limit_h_min -8
_diffrn_reflns_limit_k_max 15
_diffrn_reflns_limit_k_min -16
_diffrn_reflns_limit_l_max 37
_diffrn_reflns_limit_l_min -36
_diffrn_reflns_number 19105
_diffrn_reflns_point_group_measured_fraction_full 0.992
_diffrn_reflns_point_group_measured_fraction_max 0.984
_diffrn_reflns_theta_full 67.687
_diffrn_reflns_theta_max 68.345
_diffrn_reflns_theta_min 6.532
_exptl_absorpt_coefficient_mu 3.082
_exptl_absorpt_correction_T_max 0.540
_exptl_absorpt_correction_T_min 0.309
_exptl_absorpt_correction_type multi-scan
_exptl_absorpt_process_details 'Jacobson, R. (1998) Private communication'
_exptl_crystal_colour colorless
_exptl_crystal_density_diffrn 1.488
_exptl_crystal_description chip
_exptl_crystal_F_000 1488
_exptl_crystal_size_max 0.200
_exptl_crystal_size_mid 0.080
_exptl_crystal_size_min 0.010
_refine_diff_density_max 0.296
_refine_diff_density_min -0.439
_refine_diff_density_rms 0.082
_refine_ls_extinction_method none
_refine_ls_goodness_of_fit_ref 1.095
_refine_ls_hydrogen_treatment constr
_refine_ls_matrix_type full
_refine_ls_number_parameters 226
_refine_ls_number_reflns 2903
_refine_ls_number_restraints 0
_refine_ls_restrained_S_all 1.095
_refine_ls_R_factor_all 0.1153
_refine_ls_R_factor_gt 0.0684
_refine_ls_shift/su_max 0.000
_refine_ls_shift/su_mean 0.000
_refine_ls_structure_factor_coef Fsqd
_refine_ls_weighting_details 'w=1/[\s^2^(Fo^2^)+(0.1130P)^2^+0.4419P] where P=(Fo^2^+2Fc^2^)/3'
_refine_ls_weighting_scheme calc
_refine_ls_wR_factor_gt 0.1715
_refine_ls_wR_factor_ref 0.2246
_reflns_Friedel_coverage 0.000
_reflns_number_gt 1662
_reflns_number_total 2903
_reflns_threshold_expression 'I > 2\s(I)'
_cod_data_source_file c6sc03169b2.cif
_cod_data_source_block shelx
_cod_depositor_comments
;Adding full bibliography for 1543891--1543894.cif.

 Adding full bibliography for 1543891--1543894.cif.
;
_cod_database_code 1543892
_shelx_space_group_comment
;
The symmetry employed for this shelxl refinement is uniquely defined
by the following loop, which should always be used as a source of
symmetry information in preference to the above space-group names.
They are only intended as comments.
;
_shelx_estimated_absorpt_t_min 0.578
_shelx_estimated_absorpt_t_max 0.970
_shelxl_version_number 2014-3

loop_
_space_group_symop_operation_xyz
'x, y, z'
'-x+1/2, y+1/2, z'
'x, -y+1/2, z+1/2'
'-x+1/2, -y, z+1/2'
'-x, -y, -z'
'x-1/2, -y-1/2, -z'
'-x, y-1/2, -z-1/2'
'x-1/2, y, -z-1/2'

loop_
_atom_site_label
_atom_site_type_symbol
_atom_site_fract_x
_atom_site_fract_y
_atom_site_fract_z
_atom_site_U_iso_or_equiv
_atom_site_adp_type
_atom_site_occupancy
_atom_site_site_symmetry_order
_atom_site_calc_flag
_atom_site_refinement_flags_posn
_atom_site_refinement_flags_adp
S1 S 0.19010(18) 0.14804(9) 0.15627(3) 0.0599(4) Uani 1 1 d . .
S2 S 0.03998(19) -0.11502(9) 0.34714(4) 0.0630(4) Uani 1 1 d . .
O3 O 0.1726(5) 0.0836(2) 0.23537(9) 0.0688(10) Uani 1 1 d . .
H3 H 0.1806 0.0939 0.2605 0.083 Uiso 1 1 calc R U
N5 N 0.1525(5) 0.0485(3) 0.31481(12) 0.0577(10) Uani 1 1 d . .
N7 N 0.1109(6) -0.0081(3) 0.11338(12) 0.0615(11) Uani 1 1 d . .
C4 C 0.0750(6) -0.0742(3) 0.26190(14) 0.0534(11) Uani 1 1 d . .
C6 C 0.1277(6) 0.0248(4) 0.15147(14) 0.0541(12) Uani 1 1 d . .
C8 C 0.0975(6) -0.0211(4) 0.38045(14) 0.0565(12) Uani 1 1 d . .
C9 C 0.1453(7) 0.0663(4) 0.08521(14) 0.0592(13) Uani 1 1 d . .
C10 C 0.0920(6) -0.0406(3) 0.18754(14) 0.0527(11) Uani 1 1 d . .
C11 C 0.2063(7) 0.1477(4) 0.37814(16) 0.0665(14) Uani 1 1 d . .
H11 H 0.2463 0.2024 0.3632 0.080 Uiso 1 1 calc R U
C12 C 0.1145(7) -0.0094(3) 0.22891(14) 0.0536(12) Uani 1 1 d . .
C13 C 0.2300(7) 0.2403(4) 0.07805(15) 0.0692(14) Uani 1 1 d . .
H13 H 0.2608 0.3006 0.0898 0.083 Uiso 1 1 calc R U
C14 C 0.0368(7) -0.1369(4) 0.18026(16) 0.0637(13) Uani 1 1 d . .
H14 H 0.0237 -0.1586 0.1530 0.076 Uiso 1 1 calc R U
C15 C 0.1917(7) 0.1575(4) 0.10267(14) 0.0575(12) Uani 1 1 d . .
C16 C 0.1541(6) 0.0620(4) 0.35761(14) 0.0565(12) Uani 1 1 d . .
C17 C 0.0205(7) -0.1692(4) 0.25287(16) 0.0635(13) Uani 1 1 d . .
H17 H -0.0035 -0.2126 0.2746 0.076 Uiso 1 1 calc R U
C18 C 0.1979(8) 0.1502(5) 0.42102(16) 0.0783(17) Uani 1 1 d . .
H18 H 0.2307 0.2074 0.4351 0.094 Uiso 1 1 calc R U
C19 C 0.2198(8) 0.2278(4) 0.03534(16) 0.0799(16) Uani 1 1 d . .
H19 H 0.2436 0.2814 0.0181 0.096 Uiso 1 1 calc R U
C20 C 0.1396(7) 0.0574(4) 0.04193(16) 0.0737(15) Uani 1 1 d . .
H20 H 0.1117 -0.0029 0.0297 0.088 Uiso 1 1 calc R U
C21 C 0.0952(6) -0.0406(3) 0.30492(14) 0.0545(12) Uani 1 1 d . .
C22 C 0.1414(8) 0.0690(5) 0.44325(17) 0.0789(16) Uani 1 1 d . .
H22 H 0.1385 0.0723 0.4722 0.095 Uiso 1 1 calc R U
C23 C 0.0010(7) -0.2011(4) 0.21252(15) 0.0664(14) Uani 1 1 d . .
H23 H -0.0359 -0.2654 0.2070 0.080 Uiso 1 1 calc R U
C24 C 0.0891(8) -0.0169(4) 0.42382(16) 0.0716(15) Uani 1 1 d . .
H24 H 0.0492 -0.0708 0.4392 0.086 Uiso 1 1 calc R U
C25 C 0.1752(8) 0.1379(5) 0.01761(17) 0.0798(17) Uani 1 1 d . .
H25 H 0.1694 0.1322 -0.0112 0.096 Uiso 1 1 calc R U

loop_
_atom_site_aniso_label
_atom_site_aniso_U_11
_atom_site_aniso_U_22
_atom_site_aniso_U_33
_atom_site_aniso_U_23
_atom_site_aniso_U_13
_atom_site_aniso_U_12
S1 0.0796(9) 0.0531(8) 0.0470(8) -0.0019(5) -0.0019(6) -0.0012(6)
S2 0.0787(9) 0.0546(8) 0.0556(8) 0.0055(6) 0.0048(6) -0.0022(6)
O3 0.102(3) 0.051(2) 0.053(2) -0.0029(16) -0.0021(17) -0.0119(19)
N5 0.072(3) 0.051(3) 0.050(2) 0.0004(19) -0.0018(19) 0.000(2)
N7 0.077(3) 0.058(3) 0.050(2) -0.005(2) -0.002(2) 0.003(2)
C4 0.063(3) 0.046(3) 0.052(3) -0.001(2) 0.001(2) 0.002(2)
C6 0.061(3) 0.052(3) 0.049(3) -0.005(2) -0.001(2) 0.004(2)
C8 0.064(3) 0.058(3) 0.048(3) 0.007(2) 0.001(2) -0.001(2)
C9 0.072(3) 0.059(3) 0.046(3) 0.001(2) -0.003(2) 0.004(3)
C10 0.063(3) 0.046(3) 0.048(3) -0.003(2) 0.001(2) 0.000(2)
C11 0.082(4) 0.058(3) 0.059(3) 0.001(2) -0.008(3) -0.002(3)
C12 0.070(3) 0.038(3) 0.053(3) -0.005(2) 0.003(2) 0.001(2)
C13 0.092(4) 0.059(3) 0.056(3) 0.005(2) -0.005(3) -0.001(3)
C14 0.078(3) 0.059(3) 0.055(3) -0.010(2) 0.005(3) -0.005(3)
C15 0.070(3) 0.055(3) 0.047(3) 0.000(2) -0.004(2) 0.004(2)
C16 0.065(3) 0.055(3) 0.049(3) -0.002(2) -0.001(2) 0.005(2)
C17 0.081(3) 0.048(3) 0.061(3) 0.002(2) 0.007(3) -0.003(3)
C18 0.090(4) 0.088(4) 0.056(4) -0.010(3) -0.009(3) -0.003(3)
C19 0.107(4) 0.079(4) 0.055(3) 0.012(3) -0.001(3) 0.002(3)
C20 0.096(4) 0.076(4) 0.049(3) -0.008(3) -0.008(3) 0.010(3)
C21 0.060(3) 0.042(3) 0.061(3) 0.000(2) 0.005(2) 0.004(2)
C22 0.099(4) 0.090(5) 0.048(3) -0.005(3) -0.006(3) -0.012(4)
C23 0.085(4) 0.052(3) 0.062(3) -0.011(2) 0.011(3) -0.011(3)
C24 0.085(4) 0.073(4) 0.057(3) 0.007(3) 0.001(3) -0.005(3)
C25 0.108(5) 0.087(5) 0.045(3) 0.005(3) -0.007(3) 0.006(3)

loop_
_atom_type_symbol
_atom_type_description
_atom_type_scat_dispersion_real
_atom_type_scat_dispersion_imag
_atom_type_scat_source
C C 0.0181 0.0091 'International Tables Vol C Tables 4.2.6.8 and 6.1.1.4'
H H 0.0000 0.0000 'International Tables Vol C Tables 4.2.6.8 and 6.1.1.4'
N N 0.0311 0.0180 'International Tables Vol C Tables 4.2.6.8 and 6.1.1.4'
O O 0.0492 0.0322 'International Tables Vol C Tables 4.2.6.8 and 6.1.1.4'
S S 0.3331 0.5567 'International Tables Vol C Tables 4.2.6.8 and 6.1.1.4'

loop_
_geom_angle_atom_site_label_1
_geom_angle_atom_site_label_2
_geom_angle_atom_site_label_3
_geom_angle
C15 S1 C6 89.1(2)
C8 S2 C21 89.9(2)
C12 O3 H3 109.5
C21 N5 C16 111.3(4)
C6 N7 C9 110.3(4)
C17 C4 C12 119.0(4)
C17 C4 C21 121.3(4)
C12 C4 C21 119.7(4)
N7 C6 C10 120.7(4)
N7 C6 S1 115.8(4)
C10 C6 S1 123.5(3)
C24 C8 C16 120.0(5)
C24 C8 S2 129.9(4)
C16 C8 S2 110.0(3)
N7 C9 C20 125.8(5)
N7 C9 C15 115.4(4)
C20 C9 C15 118.8(5)
C14 C10 C12 118.5(4)
C14 C10 C6 118.9(4)
C12 C10 C6 122.6(4)
C18 C11 C16 118.8(5)
C18 C11 H11 120.6
C16 C11 H11 120.6
O3 C12 C10 117.7(4)
O3 C12 C4 122.3(4)
C10 C12 C4 120.0(4)
C19 C13 C15 116.8(5)
C19 C13 H13 121.6
C15 C13 H13 121.6
C23 C14 C10 121.6(5)
C23 C14 H14 119.2
C10 C14 H14 119.2
C9 C15 C13 122.0(5)
C9 C15 S1 109.4(4)
C13 C15 S1 128.6(4)
N5 C16 C11 125.7(5)
N5 C16 C8 114.1(4)
C11 C16 C8 120.2(5)
C23 C17 C4 121.6(5)
C23 C17 H17 119.2
C4 C17 H17 119.2
C22 C18 C11 120.9(5)
C22 C18 H18 119.6
C11 C18 H18 119.6
C13 C19 C25 121.8(5)
C13 C19 H19 119.1
C25 C19 H19 119.1
C25 C20 C9 119.6(5)
C25 C20 H20 120.2
C9 C20 H20 120.2
N5 C21 C4 123.1(4)
N5 C21 S2 114.8(3)
C4 C21 S2 122.1(4)
C18 C22 C24 121.7(5)
C18 C22 H22 119.1
C24 C22 H22 119.1
C17 C23 C14 119.3(5)
C17 C23 H23 120.4
C14 C23 H23 120.4
C22 C24 C8 118.3(5)
C22 C24 H24 120.8
C8 C24 H24 120.8
C20 C25 C19 120.9(5)
C20 C25 H25 119.6
C19 C25 H25 119.6

loop_
_geom_bond_atom_site_label_1
_geom_bond_atom_site_label_2
_geom_bond_distance
S1 C15 1.727(5)
S1 C6 1.739(5)
S2 C8 1.716(5)
S2 C21 1.739(5)
O3 C12 1.348(5)
O3 H3 0.8200
N5 C21 1.318(6)
N5 C16 1.387(6)
N7 C6 1.308(6)
N7 C9 1.378(6)
C4 C17 1.379(6)
C4 C12 1.408(6)
C4 C21 1.463(6)
C6 C10 1.483(6)
C8 C24 1.396(7)
C8 C16 1.409(6)
C9 C20 1.396(6)
C9 C15 1.401(7)
C10 C14 1.387(6)
C10 C12 1.404(6)
C11 C18 1.379(6)
C11 C16 1.390(6)
C11 H11 0.9300
C13 C19 1.384(6)
C13 C15 1.401(6)
C13 H13 0.9300
C14 C23 1.379(6)
C14 H14 0.9300
C17 C23 1.374(7)
C17 H17 0.9300
C18 C22 1.376(8)
C18 H18 0.9300
C19 C25 1.385(7)
C19 H19 0.9300
C20 C25 1.367(7)
C20 H20 0.9300
C22 C24 1.377(7)
C22 H22 0.9300
C23 H23 0.9300
C24 H24 0.9300
C25 H25 0.9300

loop_
_geom_hbond_atom_site_label_D
_geom_hbond_atom_site_label_H
_geom_hbond_atom_site_label_A
_geom_hbond_distance_DH
_geom_hbond_distance_HA
_geom_hbond_distance_DA
_geom_hbond_angle_DHA
_geom_hbond_site_symmetry_A
O3 H3 N5 0.82 1.86 2.600(5) 149.0 .
C11 H11 S2 0.93 2.98 3.853(6) 156.7 2

loop_
_geom_torsion_atom_site_label_1
_geom_torsion_atom_site_label_2
_geom_torsion_atom_site_label_3
_geom_torsion_atom_site_label_4
_geom_torsion
C9 N7 C6 C10 178.1(4)
C9 N7 C6 S1 -1.0(5)
C15 S1 C6 N7 0.7(4)
C15 S1 C6 C10 -178.4(4)
C21 S2 C8 C24 178.1(5)
C21 S2 C8 C16 0.5(4)
C6 N7 C9 C20 -179.9(5)
C6 N7 C9 C15 0.8(6)
N7 C6 C10 C14 -1.2(7)
S1 C6 C10 C14 177.8(4)
N7 C6 C10 C12 177.7(4)
S1 C6 C10 C12 -3.3(7)
C14 C10 C12 O3 178.3(4)
C6 C10 C12 O3 -0.7(7)
C14 C10 C12 C4 -2.3(7)
C6 C10 C12 C4 178.8(4)
C17 C4 C12 O3 -178.4(4)
C21 C4 C12 O3 0.6(7)
C17 C4 C12 C10 2.3(7)
C21 C4 C12 C10 -178.7(4)
C12 C10 C14 C23 1.2(7)
C6 C10 C14 C23 -179.8(5)
N7 C9 C15 C13 -179.8(5)
C20 C9 C15 C13 0.9(8)
N7 C9 C15 S1 -0.3(5)
C20 C9 C15 S1 -179.6(4)
C19 C13 C15 C9 0.0(8)
C19 C13 C15 S1 -179.4(4)
C6 S1 C15 C9 -0.2(4)
C6 S1 C15 C13 179.3(5)
C21 N5 C16 C11 -179.6(5)
C21 N5 C16 C8 0.7(6)
C18 C11 C16 N5 179.0(5)
C18 C11 C16 C8 -1.3(7)
C24 C8 C16 N5 -178.7(4)
S2 C8 C16 N5 -0.8(5)
C24 C8 C16 C11 1.7(7)
S2 C8 C16 C11 179.6(4)
C12 C4 C17 C23 -1.1(8)
C21 C4 C17 C23 179.9(5)
C16 C11 C18 C22 1.0(8)
C15 C13 C19 C25 -0.4(8)
N7 C9 C20 C25 179.4(5)
C15 C9 C20 C25 -1.4(8)
C16 N5 C21 C4 178.3(4)
C16 N5 C21 S2 -0.3(5)
C17 C4 C21 N5 177.7(5)
C12 C4 C21 N5 -1.2(7)
C17 C4 C21 S2 -3.7(7)
C12 C4 C21 S2 177.3(4)
C8 S2 C21 N5 -0.1(4)
C8 S2 C21 C4 -178.7(4)
C11 C18 C22 C24 -0.9(9)
C4 C17 C23 C14 0.0(8)
C10 C14 C23 C17 0.0(8)
C18 C22 C24 C8 1.2(9)
C16 C8 C24 C22 -1.5(8)
S2 C8 C24 C22 -179.0(4)
C9 C20 C25 C19 1.1(9)
C13 C19 C25 C20 -0.1(9)
